data_1571408
loop_
_publ_author_name
'Sun, Jinghui'
'Yan, Yifei'
'Chen, Xuanxuan'
'Huang, Zhiwei'
'Huang, Yinhua'

_publ_section_title
;
 Palladium-catalyzed regio- and stereo-selective phosphination of cyclic
 biarylsulfonium salts to access atropoisomeric phosphines.
;
_journal_issue 18
_journal_name_full 'Chemical science'
_journal_page_first 6943
_journal_page_last 6948
_journal_paper_doi 10.1039/d4sc00446a
_journal_volume 15
_journal_year 2024
_chemical_formula_moiety '2(C27 H19 S), 2(C F3 O3 S), C3 H6 O'
_chemical_formula_sum 'C59 H44 F6 O7 S4'
_chemical_formula_weight 1107.18
_space_group_crystal_system orthorhombic
_space_group_IT_number 60
_space_group_name_Hall '-P 2n 2ab'
_space_group_name_H-M_alt 'P b c n'
_atom_sites_solution_hydrogens geom
_atom_sites_solution_primary dual
_audit_creation_date 2023-09-18
_audit_creation_method
;
Olex2 1.5
(compiled 2022.04.07 svn.rca3783a0 for OlexSys, GUI svn.r6498)
;
_audit_update_record
;
2023-10-24 deposited with the CCDC.	2024-04-09 downloaded from the CCDC.
;
_cell_angle_alpha 90
_cell_angle_beta 90
_cell_angle_gamma 90
_cell_formula_units_Z 4
_cell_length_a 23.6038(16)
_cell_length_b 12.3774(9)
_cell_length_c 17.1095(11)
_cell_measurement_reflns_used 7766
_cell_measurement_temperature 170.00
_cell_measurement_theta_max 56.816
_cell_measurement_theta_min 3.258
_cell_volume 4998.6(6)
_computing_cell_refinement 'SAINT V8.40B (Bruker Nano, Inc., 2019)'
_computing_data_collection 'Bruker Instrument Service vV6.2.14'
_computing_data_reduction 'SAINT V8.40B (Bruker Nano, Inc., 2019)'
_computing_molecular_graphics 'Olex2 1.5 (Dolomanov et al., 2009)'
_computing_publication_material 'Olex2 1.5 (Dolomanov et al., 2009)'
_computing_structure_refinement 'SHELXL 2019/2 (Sheldrick, 2015)'
_computing_structure_solution 'SHELXT 2018/2 (Sheldrick, 2018)'
_diffrn_ambient_temperature 170.00
_diffrn_measured_fraction_theta_full 1.000
_diffrn_measured_fraction_theta_max 0.998
_diffrn_measurement_device_type 'zju Bruker D8 Venture'
_diffrn_measurement_method '\w and \f scans'
_diffrn_radiation_type GaK\a
_diffrn_radiation_wavelength 1.34139
_diffrn_reflns_av_R_equivalents 0.1416
_diffrn_reflns_av_unetI/netI 0.0759
_diffrn_reflns_Laue_measured_fraction_full 1.000
_diffrn_reflns_Laue_measured_fraction_max 0.998
_diffrn_reflns_limit_h_max 29
_diffrn_reflns_limit_h_min -29
_diffrn_reflns_limit_k_max 15
_diffrn_reflns_limit_k_min -15
_diffrn_reflns_limit_l_max 21
_diffrn_reflns_limit_l_min -16
_diffrn_reflns_number 71816
_diffrn_reflns_point_group_measured_fraction_full 1.000
_diffrn_reflns_point_group_measured_fraction_max 0.998
_diffrn_reflns_theta_full 53.594
_diffrn_reflns_theta_max 57.227
_diffrn_reflns_theta_min 3.258
_diffrn_source_current 3.57
_diffrn_source_power 0.24972149999999999
_diffrn_source_voltage 69.95
_exptl_absorpt_coefficient_mu 1.587
_exptl_absorpt_correction_T_max 0.7512
_exptl_absorpt_correction_T_min 0.5273
_exptl_absorpt_correction_type multi-scan
_exptl_absorpt_process_details
;
SADABS-2016/2 (Bruker,2016/2) was used for absorption correction.
wR2(int) was 0.1876 before and 0.1198 after correction.
The Ratio of minimum to maximum transmission is 0.7019.
The \l/2 correction factor is Not present.
;
_exptl_crystal_colour yellow
_exptl_crystal_colour_primary yellow
_exptl_crystal_density_diffrn 1.471
_exptl_crystal_description block
_exptl_crystal_F_000 2288
_exptl_crystal_size_max 0.15
_exptl_crystal_size_mid 0.09
_exptl_crystal_size_min 0.04
_refine_diff_density_max 0.699
_refine_diff_density_min -0.438
_refine_diff_density_rms 0.081
_refine_ls_extinction_method none
_refine_ls_goodness_of_fit_ref 1.042
_refine_ls_hydrogen_treatment constr
_refine_ls_matrix_type full
_refine_ls_number_parameters 419
_refine_ls_number_reflns 5159
_refine_ls_number_restraints 241
_refine_ls_restrained_S_all 1.045
_refine_ls_R_factor_all 0.1018
_refine_ls_R_factor_gt 0.0667
_refine_ls_shift/su_max 0.000
_refine_ls_shift/su_mean 0.000
_refine_ls_structure_factor_coef Fsqd
_refine_ls_weighting_details 'w=1/[\s^2^(Fo^2^)+(0.0737P)^2^+6.7041P] where P=(Fo^2^+2Fc^2^)/3'
_refine_ls_weighting_scheme calc
_refine_ls_wR_factor_gt 0.1613
_refine_ls_wR_factor_ref 0.1835
_reflns_Friedel_coverage 0.000
_reflns_number_gt 3516
_reflns_number_total 5159
_reflns_threshold_expression 'I > 2\s(I)'
_cod_data_source_file d4sc00446a2.cif
_cod_data_source_block 230914_hyh_s1
_cod_depositor_comments 'Adding full bibliography for 1571408--1571410.cif.'
_cod_database_code 1571408
_shelx_shelxl_version_number 2019/2
_shelx_space_group_comment
;
The symmetry employed for this shelxl refinement is uniquely defined
by the following loop, which should always be used as a source of
symmetry information in preference to the above space-group names.
They are only intended as comments.
;
_shelx_estimated_absorpt_t_max 0.939
_shelx_estimated_absorpt_t_min 0.797
_olex2_refinement_description
;
1. Fixed Uiso
 At 1.2 times of:
  All C(H) groups
 At 1.5 times of:
  All C(H,H,H) groups
2. Restrained distances
 S2-O2 \\sim S2A-O2A
 with sigma of 0.02
 S2-O1 \\sim S2A-O1A
 with sigma of 0.02
 S2-O3 \\sim S2A-O3A
 with sigma of 0.02
 S2-C28 \\sim S2A-C28A
 with sigma of 0.02
 O3-C28 \\sim O3A-C28A
 with sigma of 0.04
 O1-C28 \\sim O1A-C28A
 with sigma of 0.04
 F3-F1 \\sim F3A-F1A
 with sigma of 0.04
 F3-C28 \\sim F3A-C28A
 with sigma of 0.02
 F2-C28 \\sim F2A-C28A
 with sigma of 0.02
 F1-C28 \\sim F1A-C28A
 with sigma of 0.02
 O1-O3 \\sim O1A-O3A
 with sigma of 0.04
 F3-F2 \\sim F3A-F2A
 with sigma of 0.04
 S2-F3 \\sim S2A-F3A
 with sigma of 0.04
 S2-F2 \\sim S2A-F2A
 with sigma of 0.04
 F2-F1 \\sim F2A-F1A
 with sigma of 0.04
 S2-F1 \\sim S2A-F1A
 with sigma of 0.04
 O2-O1 \\sim O2A-O1A
 with sigma of 0.04
 O2-O3 \\sim O2A-O3A
 with sigma of 0.04
 O2-C28 \\sim O2A-C28A
 with sigma of 0.04
3. Uiso/Uaniso restraints and constraints
F1 \\sim O1 \\sim S2 \\sim F2 \\sim O2 \\sim F3 \\sim O3 \\sim C28 \\sim F1A
\\sim O1A \\sim S2A \\sim F2A \\sim O2A \\sim F3A \\sim O3A \\sim C28A: within
2A with sigma of 0.02 and sigma for terminal atoms of 0.04 within 2A
4. Others
 Sof(F1A)=Sof(O1A)=Sof(S2A)=Sof(F2A)=Sof(O2A)=Sof(F3A)=Sof(O3A)=Sof(C28A)=1-
 FVAR(1)
 Sof(F1)=Sof(O1)=Sof(S2)=Sof(F2)=Sof(O2)=Sof(F3)=Sof(O3)=Sof(C28)=FVAR(1)
5.a Aromatic/amide H refined with riding coordinates:
 C1(H1), C2(H2), C3(H3), C4(H4), C7(H7), C8(H8), C13(H13), C14(H14), C17(H17),
 C18(H18), C19(H19), C20(H20), C22(H22), C23(H23), C25(H25), C26(H26)
5.b Idealised Me refined as rotating group:
 C27(H27A,H27B,H27C), C30(H30A,H30B,H30C)
;
_olex2_submission_special_instructions 'No special instructions were received'

loop_
_space_group_symop_operation_xyz
'x, y, z'
'-x+1/2, -y+1/2, z+1/2'
'-x, y, -z+1/2'
'x+1/2, -y+1/2, -z'
'-x, -y, -z'
'x-1/2, y-1/2, -z-1/2'
'x, -y, z-1/2'
'-x-1/2, y-1/2, z'

loop_
_atom_site_label
_atom_site_type_symbol
_atom_site_fract_x
_atom_site_fract_y
_atom_site_fract_z
_atom_site_U_iso_or_equiv
_atom_site_adp_type
_atom_site_occupancy
_atom_site_site_symmetry_order
_atom_site_calc_flag
_atom_site_refinement_flags_posn
_atom_site_refinement_flags_adp
_atom_site_refinement_flags_occupancy
_atom_site_disorder_assembly
_atom_site_disorder_group
S1 S 0.59469(3) 0.69438(7) 0.23139(5) 0.0373(2) Uani 1 1 d . . . . .
C1 C 0.70864(13) 0.2780(3) 0.2924(2) 0.0443(8) Uani 1 1 d . . . . .
H1 H 0.734873 0.270325 0.334124 0.053 Uiso 1 1 calc R U . . .
C2 C 0.69982(14) 0.1937(3) 0.2433(2) 0.0499(9) Uani 1 1 d . . . . .
H2 H 0.718671 0.126977 0.251945 0.060 Uiso 1 1 calc R U . . .
C3 C 0.66279(13) 0.2052(3) 0.1796(2) 0.0458(9) Uani 1 1 d . . . . .
H3 H 0.659318 0.148422 0.142493 0.055 Uiso 1 1 calc R U . . .
C4 C 0.63167(12) 0.2977(3) 0.1706(2) 0.0374(7) Uani 1 1 d . . . . .
H4 H 0.606185 0.303483 0.127795 0.045 Uiso 1 1 calc R U . . .
C5 C 0.63662(11) 0.3846(3) 0.22346(18) 0.0331(7) Uani 1 1 d . . . . .
C6 C 0.67958(11) 0.3774(3) 0.28285(19) 0.0361(7) Uani 1 1 d . . . . .
C7 C 0.69479(12) 0.4685(3) 0.32826(19) 0.0374(8) Uani 1 1 d . . . . .
H7 H 0.722330 0.460996 0.368389 0.045 Uiso 1 1 calc R U . . .
C8 C 0.67050(12) 0.5668(3) 0.31529(19) 0.0362(7) Uani 1 1 d . . . . .
H8 H 0.682569 0.629445 0.342702 0.043 Uiso 1 1 calc R U . . .
C9 C 0.62662(12) 0.5713(3) 0.25931(19) 0.0346(7) Uani 1 1 d . . . . .
C10 C 0.60555(11) 0.4840(3) 0.21849(18) 0.0338(7) Uani 1 1 d . . . . .
C11 C 0.55495(11) 0.5145(3) 0.17113(18) 0.0343(7) Uani 1 1 d . . . . .
C12 C 0.54836(12) 0.6252(3) 0.16677(19) 0.0385(8) Uani 1 1 d . . . . .
C13 C 0.50663(13) 0.6787(3) 0.1232(2) 0.0454(9) Uani 1 1 d . . . . .
H13 H 0.504678 0.755353 0.121801 0.054 Uiso 1 1 calc R U . . .
C14 C 0.46895(13) 0.6165(3) 0.0831(2) 0.0476(9) Uani 1 1 d . . . . .
H14 H 0.442136 0.650199 0.049619 0.057 Uiso 1 1 calc R U . . .
C15 C 0.46898(12) 0.5027(3) 0.0902(2) 0.0433(8) Uani 1 1 d . . . . .
C16 C 0.51098(11) 0.4490(3) 0.13655(19) 0.0379(8) Uani 1 1 d . . . . .
C17 C 0.50366(12) 0.3375(3) 0.1507(2) 0.0419(8) Uani 1 1 d . . . . .
H17 H 0.529523 0.301043 0.184135 0.050 Uiso 1 1 calc R U . . .
C18 C 0.45992(13) 0.2805(3) 0.1173(2) 0.0489(9) Uani 1 1 d . . . . .
H18 H 0.455888 0.205582 0.127899 0.059 Uiso 1 1 calc R U . . .
C19 C 0.42106(14) 0.3325(4) 0.0675(2) 0.0536(10) Uani 1 1 d . . . . .
H19 H 0.391953 0.292172 0.042550 0.064 Uiso 1 1 calc R U . . .
C20 C 0.42541(13) 0.4399(4) 0.0553(2) 0.0496(10) Uani 1 1 d . . . . .
H20 H 0.398559 0.474583 0.022355 0.059 Uiso 1 1 calc R U . . .
C21 C 0.64816(12) 0.7511(3) 0.16895(19) 0.0370(7) Uani 1 1 d . . . . .
C22 C 0.66700(15) 0.8534(3) 0.1854(2) 0.0464(9) Uani 1 1 d . . . . .
H22 H 0.652181 0.892597 0.228551 0.056 Uiso 1 1 calc R U . . .
C23 C 0.70831(16) 0.8983(3) 0.1375(2) 0.0527(10) Uani 1 1 d . . . . .
H23 H 0.721515 0.969401 0.147895 0.063 Uiso 1 1 calc R U . . .
C24 C 0.73053(13) 0.8417(3) 0.0750(2) 0.0443(8) Uani 1 1 d . . . . .
C25 C 0.71134(13) 0.7370(3) 0.0610(2) 0.0441(8) Uani 1 1 d . . . . .
H25 H 0.726808 0.696938 0.018705 0.053 Uiso 1 1 calc R U . . .
C26 C 0.67020(13) 0.6908(3) 0.1074(2) 0.0407(8) Uani 1 1 d . . . . .
H26 H 0.657227 0.619403 0.097692 0.049 Uiso 1 1 calc R U . . .
C27 C 0.77450(17) 0.8913(4) 0.0222(3) 0.0616(11) Uani 1 1 d . . . . .
H27A H 0.799235 0.834446 0.001595 0.092 Uiso 1 1 calc R U . . .
H27B H 0.797184 0.943384 0.051894 0.092 Uiso 1 1 calc R U . . .
H27C H 0.755665 0.928342 -0.021247 0.092 Uiso 1 1 calc R U . . .
F1 F 0.5729(2) 0.1290(4) 0.0265(3) 0.0884(17) Uani 0.599(6) 1 d D U P A 1
O1 O 0.6341(5) 0.1998(8) -0.1132(6) 0.059(2) Uani 0.599(6) 1 d D U P A 1
S2 S 0.64685(8) 0.0933(2) -0.08427(17) 0.0429(6) Uani 0.599(6) 1 d D U P A 1
F2 F 0.5390(3) 0.0540(10) -0.0701(7) 0.097(4) Uani 0.599(6) 1 d D U P A 1
O2 O 0.6900(4) 0.0899(14) -0.0256(9) 0.075(4) Uani 0.599(6) 1 d D U P A 1
F3 F 0.5949(6) -0.0298(10) 0.0118(7) 0.116(4) Uani 0.599(6) 1 d D U P A 1
O3 O 0.6509(3) 0.0116(5) -0.1415(3) 0.0762(17) Uani 0.599(6) 1 d D U P A 1
C28 C 0.5847(3) 0.0560(6) -0.0272(4) 0.0497(16) Uani 0.599(6) 1 d D U P A 1
F1A F 0.5977(7) -0.0534(14) -0.0029(10) 0.099(5) Uani 0.401(6) 1 d D U P A 2
O1A O 0.6129(4) 0.1928(7) 0.0026(5) 0.078(3) Uani 0.401(6) 1 d D U P A 2
S2A S 0.64132(13) 0.1354(4) -0.0575(2) 0.0445(9) Uani 0.401(6) 1 d D U P A 2
F2A F 0.5503(5) 0.0211(17) -0.0794(13) 0.116(6) Uani 0.401(6) 1 d D U P A 2
O2A O 0.6990(6) 0.1061(18) -0.0406(13) 0.072(5) Uani 0.401(6) 1 d D U P A 2
F3A F 0.6274(5) -0.0537(9) -0.1159(8) 0.146(4) Uani 0.401(6) 1 d D U P A 2
O3A O 0.6298(10) 0.1743(14) -0.1338(9) 0.093(6) Uani 0.401(6) 1 d D U P A 2
C28A C 0.6049(5) 0.0073(10) -0.0625(8) 0.082(3) Uani 0.401(6) 1 d D U P A 2
O4 O 0.500000 0.8753(3) 0.250000 0.0747(13) Uani 1 2 d S T P . .
C29 C 0.500000 0.9691(6) 0.250000 0.080(2) Uani 1 2 d S T P . .
C30 C 0.5460(2) 1.0405(6) 0.2093(5) 0.119(2) Uani 1 1 d . . . . .
H30A H 0.528587 1.081669 0.166710 0.178 Uiso 1 1 calc R U . . .
H30B H 0.575938 0.994028 0.188197 0.178 Uiso 1 1 calc R U . . .
H30C H 0.562361 1.090534 0.247559 0.178 Uiso 1 1 calc R U . . .

loop_
_atom_site_aniso_label
_atom_site_aniso_U_11
_atom_site_aniso_U_22
_atom_site_aniso_U_33
_atom_site_aniso_U_23
_atom_site_aniso_U_13
_atom_site_aniso_U_12
S1 0.0291(4) 0.0454(5) 0.0375(5) -0.0025(4) 0.0051(3) 0.0060(3)
C1 0.0320(15) 0.052(2) 0.049(2) 0.0077(18) -0.0095(14) 0.0024(15)
C2 0.0352(17) 0.044(2) 0.070(3) 0.002(2) -0.0083(16) 0.0055(15)
C3 0.0337(16) 0.045(2) 0.059(2) -0.0065(18) -0.0038(15) 0.0008(15)
C4 0.0243(14) 0.0451(19) 0.0427(19) -0.0012(16) -0.0016(12) -0.0018(13)
C5 0.0197(12) 0.0433(18) 0.0364(18) 0.0044(14) 0.0023(11) -0.0019(12)
C6 0.0234(13) 0.0478(19) 0.0372(18) 0.0035(15) -0.0011(12) -0.0037(13)
C7 0.0264(14) 0.049(2) 0.0369(19) 0.0034(15) -0.0029(12) -0.0028(14)
C8 0.0269(14) 0.0477(19) 0.0341(18) -0.0004(15) 0.0021(12) -0.0050(13)
C9 0.0241(13) 0.0460(18) 0.0337(17) 0.0018(15) 0.0055(12) 0.0028(13)
C10 0.0208(12) 0.0509(19) 0.0296(17) -0.0002(15) 0.0038(11) 0.0014(13)
C11 0.0221(13) 0.052(2) 0.0285(16) -0.0006(15) 0.0037(11) 0.0081(13)
C12 0.0244(14) 0.056(2) 0.0356(18) -0.0008(16) 0.0046(12) 0.0061(14)
C13 0.0357(17) 0.056(2) 0.044(2) -0.0004(18) 0.0049(15) 0.0177(15)
C14 0.0309(16) 0.072(3) 0.040(2) -0.0022(18) -0.0008(14) 0.0201(16)
C15 0.0237(14) 0.071(2) 0.0358(18) -0.0030(17) 0.0038(12) 0.0107(15)
C16 0.0203(13) 0.063(2) 0.0306(17) -0.0038(16) 0.0032(12) 0.0051(13)
C17 0.0251(14) 0.063(2) 0.0379(19) -0.0010(17) -0.0013(13) 0.0010(15)
C18 0.0317(16) 0.066(2) 0.049(2) -0.0045(19) -0.0007(15) -0.0044(16)
C19 0.0272(16) 0.085(3) 0.049(2) -0.008(2) -0.0038(15) -0.0066(17)
C20 0.0265(15) 0.087(3) 0.0352(19) -0.005(2) -0.0025(13) 0.0109(17)
C21 0.0290(14) 0.0431(19) 0.0388(18) 0.0039(15) 0.0031(13) 0.0061(13)
C22 0.0504(19) 0.042(2) 0.047(2) 0.0010(17) 0.0107(16) 0.0095(16)
C23 0.055(2) 0.041(2) 0.062(3) 0.0071(19) 0.0065(19) 0.0033(17)
C24 0.0347(16) 0.050(2) 0.048(2) 0.0115(18) 0.0052(15) 0.0077(15)
C25 0.0367(16) 0.060(2) 0.0360(19) -0.0025(17) 0.0052(14) 0.0068(16)
C26 0.0336(16) 0.048(2) 0.0403(19) -0.0037(16) 0.0038(14) 0.0011(14)
C27 0.056(2) 0.064(3) 0.065(3) 0.021(2) 0.017(2) 0.005(2)
F1 0.084(3) 0.105(4) 0.076(3) -0.020(3) 0.036(3) 0.000(3)
O1 0.063(3) 0.044(4) 0.070(6) 0.015(4) -0.002(4) -0.001(3)
S2 0.0318(8) 0.0450(13) 0.0519(13) 0.0037(10) 0.0040(8) 0.0031(8)
F2 0.034(3) 0.131(8) 0.124(6) 0.030(6) -0.011(3) -0.016(4)
O2 0.037(4) 0.084(6) 0.105(7) 0.023(4) -0.024(5) -0.010(4)
F3 0.144(7) 0.082(7) 0.123(7) 0.043(6) 0.062(6) 0.013(5)
O3 0.097(4) 0.066(4) 0.066(3) -0.012(3) 0.028(3) -0.003(3)
C28 0.043(3) 0.060(4) 0.046(4) 0.000(3) 0.001(3) -0.002(3)
F1A 0.120(9) 0.056(6) 0.121(10) 0.029(6) -0.044(8) -0.038(6)
O1A 0.087(6) 0.083(6) 0.065(5) -0.026(4) -0.005(4) 0.036(5)
S2A 0.0383(13) 0.047(2) 0.0484(19) -0.0024(15) -0.0003(12) 0.0019(13)
F2A 0.059(7) 0.121(11) 0.167(10) -0.027(8) -0.032(8) -0.031(7)
O2A 0.026(5) 0.073(9) 0.116(11) -0.027(9) -0.005(6) -0.006(5)
F3A 0.136(8) 0.101(7) 0.201(11) -0.080(8) 0.017(8) -0.012(6)
O3A 0.136(11) 0.097(12) 0.047(7) 0.014(7) 0.002(6) 0.022(9)
C28A 0.065(6) 0.079(7) 0.100(8) -0.003(7) 0.001(6) -0.005(6)
O4 0.095(3) 0.045(2) 0.084(3) 0.000 0.000(3) 0.000
C29 0.073(4) 0.071(5) 0.097(6) 0.000 -0.007(4) 0.000
C30 0.047(3) 0.131(5) 0.178(7) 0.027(5) 0.027(4) 0.015(3)

loop_
_atom_type_symbol
_atom_type_description
_atom_type_scat_dispersion_real
_atom_type_scat_dispersion_imag
_atom_type_scat_source
C C 0.0137 0.0067 'International Tables Vol C Tables 4.2.6.8 and 6.1.1.4'
H H 0.0000 0.0000 'International Tables Vol C Tables 4.2.6.8 and 6.1.1.4'
F F 0.0583 0.0400 'International Tables Vol C Tables 4.2.6.8 and 6.1.1.4'
O O 0.0389 0.0241 'International Tables Vol C Tables 4.2.6.8 and 6.1.1.4'
S S 0.2925 0.4295 'International Tables Vol C Tables 4.2.6.8 and 6.1.1.4'

loop_
_geom_angle_atom_site_label_1
_geom_angle_atom_site_label_2
_geom_angle_atom_site_label_3
_geom_angle
_geom_angle_site_symmetry_1
_geom_angle_site_symmetry_3
_geom_angle_publ_flag
C9 S1 C12 90.87(16) . . ?
C9 S1 C21 101.44(14) . . ?
C12 S1 C21 104.54(15) . . ?
C2 C1 H1 119.3 . . ?
C2 C1 C6 121.5(3) . . ?
C6 C1 H1 119.3 . . ?
C1 C2 H2 120.0 . . ?
C1 C2 C3 119.9(3) . . ?
C3 C2 H2 120.0 . . ?
C2 C3 H3 119.8 . . ?
C4 C3 C2 120.4(3) . . ?
C4 C3 H3 119.8 . . ?
C3 C4 H4 119.3 . . ?
C3 C4 C5 121.4(3) . . ?
C5 C4 H4 119.3 . . ?
C4 C5 C6 117.7(3) . . ?
C4 C5 C10 125.0(3) . . ?
C10 C5 C6 117.1(3) . . ?
C1 C6 C5 118.5(3) . . ?
C7 C6 C1 120.3(3) . . ?
C7 C6 C5 121.1(3) . . ?
C6 C7 H7 119.5 . . ?
C8 C7 C6 121.0(3) . . ?
C8 C7 H7 119.5 . . ?
C7 C8 H8 121.5 . . ?
C7 C8 C9 117.0(3) . . ?
C9 C8 H8 121.5 . . ?
C8 C9 S1 122.1(3) . . ?
C10 C9 S1 112.7(2) . . ?
C10 C9 C8 125.2(3) . . ?
C5 C10 C11 131.2(3) . . ?
C9 C10 C5 117.2(3) . . ?
C9 C10 C11 111.4(3) . . ?
C12 C11 C10 111.8(3) . . ?
C12 C11 C16 117.0(3) . . ?
C16 C11 C10 131.0(3) . . ?
C11 C12 S1 112.1(2) . . ?
C11 C12 C13 125.2(3) . . ?
C13 C12 S1 122.4(3) . . ?
C12 C13 H13 121.3 . . ?
C14 C13 C12 117.4(3) . . ?
C14 C13 H13 121.3 . . ?
C13 C14 H14 119.3 . . ?
C13 C14 C15 121.3(3) . . ?
C15 C14 H14 119.3 . . ?
C14 C15 C16 120.6(3) . . ?
C14 C15 C20 120.5(3) . . ?
C20 C15 C16 118.7(4) . . ?
C15 C16 C11 117.7(3) . . ?
C17 C16 C11 124.5(3) . . ?
C17 C16 C15 117.6(3) . . ?
C16 C17 H17 119.3 . . ?
C18 C17 C16 121.4(3) . . ?
C18 C17 H17 119.3 . . ?
C17 C18 H18 119.8 . . ?
C17 C18 C19 120.5(4) . . ?
C19 C18 H18 119.8 . . ?
C18 C19 H19 120.2 . . ?
C20 C19 C18 119.6(3) . . ?
C20 C19 H19 120.2 . . ?
C15 C20 H20 119.0 . . ?
C19 C20 C15 121.9(3) . . ?
C19 C20 H20 119.0 . . ?
C22 C21 S1 117.8(3) . . ?
C22 C21 C26 122.0(3) . . ?
C26 C21 S1 120.2(3) . . ?
C21 C22 H22 120.8 . . ?
C21 C22 C23 118.4(3) . . ?
C23 C22 H22 120.8 . . ?
C22 C23 H23 119.4 . . ?
C24 C23 C22 121.3(4) . . ?
C24 C23 H23 119.4 . . ?
C23 C24 C25 118.8(3) . . ?
C23 C24 C27 121.2(4) . . ?
C25 C24 C27 119.9(3) . . ?
C24 C25 H25 119.5 . . ?
C26 C25 C24 121.0(3) . . ?
C26 C25 H25 119.5 . . ?
C21 C26 H26 120.8 . . ?
C25 C26 C21 118.5(3) . . ?
C25 C26 H26 120.8 . . ?
C24 C27 H27A 109.5 . . ?
C24 C27 H27B 109.5 . . ?
C24 C27 H27C 109.5 . . ?
H27A C27 H27B 109.5 . . ?
H27A C27 H27C 109.5 . . ?
H27B C27 H27C 109.5 . . ?
O1 S2 C28 104.4(5) . . ?
O2 S2 O1 114.6(8) . . ?
O2 S2 C28 101.0(7) . . ?
O3 S2 O1 115.6(5) . . ?
O3 S2 O2 114.7(8) . . ?
O3 S2 C28 104.1(4) . . ?
F1 C28 S2 111.7(5) . . ?
F2 C28 F1 103.3(8) . . ?
F2 C28 S2 111.7(7) . . ?
F3 C28 F1 104.2(8) . . ?
F3 C28 S2 109.8(7) . . ?
F3 C28 F2 115.7(9) . . ?
O1A S2A O2A 115.3(10) . . ?
O1A S2A C28A 104.4(7) . . ?
O2A S2A C28A 103.8(10) . . ?
O3A S2A O1A 114.0(10) . . ?
O3A S2A O2A 116.9(13) . . ?
O3A S2A C28A 99.5(9) . . ?
F1A C28A S2A 122.9(11) . . ?
F1A C28A F2A 96.8(14) . . ?
F1A C28A F3A 105.9(15) . . ?
F2A C28A S2A 110.9(12) . . ?
F3A C28A S2A 110.5(10) . . ?
F3A C28A F2A 108.4(14) . . ?
O4 C29 C30 124.4(3) . . ?
O4 C29 C30 124.4(3) . 3_655 ?
C30 C29 C30 111.2(7) 3_655 . ?
C29 C30 H30A 109.5 . . ?
C29 C30 H30B 109.5 . . ?
C29 C30 H30C 109.5 . . ?
H30A C30 H30B 109.5 . . ?
H30A C30 H30C 109.5 . . ?
H30B C30 H30C 109.5 . . ?

loop_
_geom_bond_atom_site_label_1
_geom_bond_atom_site_label_2
_geom_bond_distance
_geom_bond_site_symmetry_2
_geom_bond_publ_flag
S1 C9 1.765(3) . ?
S1 C12 1.775(3) . ?
S1 C21 1.797(3) . ?
C1 H1 0.9500 . ?
C1 C2 1.356(5) . ?
C1 C6 1.417(5) . ?
C2 H2 0.9500 . ?
C2 C3 1.404(5) . ?
C3 H3 0.9500 . ?
C3 C4 1.369(5) . ?
C4 H4 0.9500 . ?
C4 C5 1.411(5) . ?
C5 C6 1.438(4) . ?
C5 C10 1.435(4) . ?
C6 C7 1.416(5) . ?
C7 H7 0.9500 . ?
C7 C8 1.363(5) . ?
C8 H8 0.9500 . ?
C8 C9 1.412(4) . ?
C9 C10 1.380(5) . ?
C10 C11 1.492(4) . ?
C11 C12 1.381(5) . ?
C11 C16 1.444(4) . ?
C12 C13 1.401(4) . ?
C13 H13 0.9500 . ?
C13 C14 1.363(5) . ?
C14 H14 0.9500 . ?
C14 C15 1.414(6) . ?
C15 C16 1.433(4) . ?
C15 C20 1.420(5) . ?
C16 C17 1.412(5) . ?
C17 H17 0.9500 . ?
C17 C18 1.375(5) . ?
C18 H18 0.9500 . ?
C18 C19 1.408(5) . ?
C19 H19 0.9500 . ?
C19 C20 1.350(6) . ?
C20 H20 0.9500 . ?
C21 C22 1.371(5) . ?
C21 C26 1.391(5) . ?
C22 H22 0.9500 . ?
C22 C23 1.390(5) . ?
C23 H23 0.9500 . ?
C23 C24 1.382(5) . ?
C24 C25 1.393(5) . ?
C24 C27 1.507(5) . ?
C25 H25 0.9500 . ?
C25 C26 1.379(5) . ?
C26 H26 0.9500 . ?
C27 H27A 0.9800 . ?
C27 H27B 0.9800 . ?
C27 H27C 0.9800 . ?
F1 C28 1.319(8) . ?
O1 S2 1.439(9) . ?
S2 O2 1.431(9) . ?
S2 O3 1.411(7) . ?
S2 C28 1.821(6) . ?
F2 C28 1.305(9) . ?
F3 C28 1.278(12) . ?
F1A C28A 1.277(16) . ?
O1A S2A 1.418(9) . ?
S2A O2A 1.438(12) . ?
S2A O3A 1.418(15) . ?
S2A C28A 1.805(11) . ?
F2A C28A 1.333(13) . ?
F3A C28A 1.298(15) . ?
O4 C29 1.162(8) . ?
C29 C30 1.563(7) 3_655 ?
C29 C30 1.563(7) . ?
C30 H30A 0.9800 . ?
C30 H30B 0.9800 . ?
C30 H30C 0.9800 . ?

loop_
_geom_torsion_atom_site_label_1
_geom_torsion_atom_site_label_2
_geom_torsion_atom_site_label_3
_geom_torsion_atom_site_label_4
_geom_torsion
_geom_torsion_site_symmetry_1
_geom_torsion_site_symmetry_2
_geom_torsion_site_symmetry_3
_geom_torsion_site_symmetry_4
_geom_torsion_publ_flag
S1 C9 C10 C5 166.5(2) . . . . ?
S1 C9 C10 C11 -9.3(3) . . . . ?
S1 C12 C13 C14 -172.0(3) . . . . ?
S1 C21 C22 C23 -179.9(3) . . . . ?
S1 C21 C26 C25 -179.8(2) . . . . ?
C1 C2 C3 C4 -5.8(5) . . . . ?
C1 C6 C7 C8 174.5(3) . . . . ?
C2 C1 C6 C5 5.1(5) . . . . ?
C2 C1 C6 C7 -171.7(3) . . . . ?
C2 C3 C4 C5 1.4(5) . . . . ?
C3 C4 C5 C6 6.1(4) . . . . ?
C3 C4 C5 C10 -179.8(3) . . . . ?
C4 C5 C6 C1 -9.2(4) . . . . ?
C4 C5 C6 C7 167.6(3) . . . . ?
C4 C5 C10 C9 -161.2(3) . . . . ?
C4 C5 C10 C11 13.5(5) . . . . ?
C5 C6 C7 C8 -2.2(5) . . . . ?
C5 C10 C11 C12 -162.7(3) . . . . ?
C5 C10 C11 C16 23.3(5) . . . . ?
C6 C1 C2 C3 2.4(5) . . . . ?
C6 C5 C10 C9 13.0(4) . . . . ?
C6 C5 C10 C11 -172.3(3) . . . . ?
C6 C7 C8 C9 5.0(4) . . . . ?
C7 C8 C9 S1 -175.4(2) . . . . ?
C7 C8 C9 C10 1.8(5) . . . . ?
C8 C9 C10 C5 -11.0(4) . . . . ?
C8 C9 C10 C11 173.2(3) . . . . ?
C9 S1 C12 C11 3.9(2) . . . . ?
C9 S1 C12 C13 177.9(3) . . . . ?
C9 S1 C21 C22 -126.0(3) . . . . ?
C9 S1 C21 C26 52.3(3) . . . . ?
C9 C10 C11 C12 12.3(4) . . . . ?
C9 C10 C11 C16 -161.7(3) . . . . ?
C10 C5 C6 C1 176.2(3) . . . . ?
C10 C5 C6 C7 -7.0(4) . . . . ?
C10 C11 C12 S1 -9.7(3) . . . . ?
C10 C11 C12 C13 176.5(3) . . . . ?
C10 C11 C16 C15 -176.7(3) . . . . ?
C10 C11 C16 C17 9.0(5) . . . . ?
C11 C12 C13 C14 1.2(5) . . . . ?
C11 C16 C17 C18 178.3(3) . . . . ?
C12 S1 C9 C8 -179.0(3) . . . . ?
C12 S1 C9 C10 3.4(2) . . . . ?
C12 S1 C21 C22 140.0(3) . . . . ?
C12 S1 C21 C26 -41.6(3) . . . . ?
C12 C11 C16 C15 9.6(4) . . . . ?
C12 C11 C16 C17 -164.7(3) . . . . ?
C12 C13 C14 C15 5.2(5) . . . . ?
C13 C14 C15 C16 -3.7(5) . . . . ?
C13 C14 C15 C20 172.6(3) . . . . ?
C14 C15 C16 C11 -3.9(4) . . . . ?
C14 C15 C16 C17 170.7(3) . . . . ?
C14 C15 C20 C19 -173.3(3) . . . . ?
C15 C16 C17 C18 4.1(5) . . . . ?
C16 C11 C12 S1 165.2(2) . . . . ?
C16 C11 C12 C13 -8.6(5) . . . . ?
C16 C15 C20 C19 3.1(5) . . . . ?
C16 C17 C18 C19 0.1(5) . . . . ?
C17 C18 C19 C20 -2.9(5) . . . . ?
C18 C19 C20 C15 1.2(5) . . . . ?
C20 C15 C16 C11 179.7(3) . . . . ?
C20 C15 C16 C17 -5.6(4) . . . . ?
C21 S1 C9 C8 75.9(3) . . . . ?
C21 S1 C9 C10 -101.6(2) . . . . ?
C21 S1 C12 C11 106.0(2) . . . . ?
C21 S1 C12 C13 -80.0(3) . . . . ?
C21 C22 C23 C24 -0.6(6) . . . . ?
C22 C21 C26 C25 -1.5(5) . . . . ?
C22 C23 C24 C25 -0.8(5) . . . . ?
C22 C23 C24 C27 178.8(3) . . . . ?
C23 C24 C25 C26 1.1(5) . . . . ?
C24 C25 C26 C21 0.0(5) . . . . ?
C26 C21 C22 C23 1.8(5) . . . . ?
C27 C24 C25 C26 -178.5(3) . . . . ?
O1 S2 C28 F1 -54.4(7) . . . . ?
O1 S2 C28 F2 60.7(9) . . . . ?
O1 S2 C28 F3 -169.5(9) . . . . ?
O2 S2 C28 F1 64.8(9) . . . . ?
O2 S2 C28 F2 179.9(10) . . . . ?
O2 S2 C28 F3 -50.3(11) . . . . ?
O3 S2 C28 F1 -176.0(5) . . . . ?
O3 S2 C28 F2 -60.9(8) . . . . ?
O3 S2 C28 F3 68.9(8) . . . . ?
O1A S2A C28A F1A -53.6(15) . . . . ?
O1A S2A C28A F2A 59.9(15) . . . . ?
O1A S2A C28A F3A -179.8(10) . . . . ?
O2A S2A C28A F1A 67.5(18) . . . . ?
O2A S2A C28A F2A -178.9(16) . . . . ?
O2A S2A C28A F3A -58.6(15) . . . . ?
O3A S2A C28A F1A -171.6(17) . . . . ?
O3A S2A C28A F2A -58.0(17) . . . . ?
O3A S2A C28A F3A 62.3(14) . . . . ?
